data_4116588
loop_
_publ_author_name
'Daesung Lee'
'Jason K. Sello'
'Stuart L. Schreiber'

_publ_section_title
;
 A Strategy for Macrocyclic Ring Closure and Functionalization Aimed
 toward Split-Pool Syntheses
;
_journal_name_full 'Journal of the American Chemical Society'
_journal_page_first 10648
_journal_page_last 10649
_journal_paper_doi 10.1021/ja992658m
_journal_volume 121
_journal_year 1999
_chemical_formula_sum 'C18 H23 N O4'
_chemical_formula_weight 317.37
_chemical_name_systematic
; 
 ? 
;
_space_group_IT_number 4
_symmetry_cell_setting monoclinic
_symmetry_space_group_name_Hall 'P 2yb'
_symmetry_space_group_name_H-M 'P 1 21 1'
_atom_sites_solution_hydrogens geom
_atom_sites_solution_primary direct
_atom_sites_solution_secondary difmap
_audit_creation_method SHELXL-97
_cell_angle_alpha 90.00
_cell_angle_beta 92.719(1)
_cell_angle_gamma 90.00
_cell_formula_units_Z 4
_cell_length_a 8.1179(4)
_cell_length_b 23.510(1)
_cell_length_c 9.4519(5)
_cell_measurement_reflns_used 173
_cell_measurement_temperature 213(2)
_cell_measurement_theta_max 19.72
_cell_measurement_theta_min 3.41
_cell_volume 1801.88(15)
_computing_cell_refinement 'SMART (Bruker, V4.050, 1995)'
_computing_data_collection 'ASTRO (Bruker, V4.050, 1995)'
_computing_data_reduction 'SAINT (Bruker, V5.A06, 1997)'
_computing_molecular_graphics 'SHELXTL (Bruker, 1998, ver 5.10)'
_computing_publication_material 'CIFTAB (Sheldrick, 1993)'
_computing_structure_refinement 'SHELXL-97 (Sheldrick, 1997)'
_computing_structure_solution 'SHELXS-97 (Sheldrick, 1990)'
_diffrn_ambient_temperature 213(2)
_diffrn_measured_fraction_theta_full 0.901
_diffrn_measured_fraction_theta_max 0.901
_diffrn_measurement_method '\w, 0.3 deg'
_diffrn_radiation_monochromator graphite
_diffrn_radiation_source 'normal-focus sealed tube'
_diffrn_radiation_type MoK\a
_diffrn_radiation_wavelength 0.71073
_diffrn_reflns_av_R_equivalents 0.0297
_diffrn_reflns_av_sigmaI/netI 0.0445
_diffrn_reflns_limit_h_max 4
_diffrn_reflns_limit_h_min -10
_diffrn_reflns_limit_k_max 25
_diffrn_reflns_limit_k_min -28
_diffrn_reflns_limit_l_max 12
_diffrn_reflns_limit_l_min -11
_diffrn_reflns_number 11860
_diffrn_reflns_theta_full 27.61
_diffrn_reflns_theta_max 27.61
_diffrn_reflns_theta_min 1.73
_diffrn_standards_decay_% <1
_diffrn_standards_interval_count 0
_diffrn_standards_number 0
_exptl_absorpt_coefficient_mu 0.082
_exptl_absorpt_correction_type none
_exptl_crystal_colour colorless
_exptl_crystal_density_diffrn 1.170
_exptl_crystal_description block
_exptl_crystal_F_000 680
_exptl_crystal_size_max 0.15
_exptl_crystal_size_mid 0.15
_exptl_crystal_size_min 0.10
_refine_diff_density_max 0.320
_refine_diff_density_min -0.233
_refine_diff_density_rms 0.031
_refine_ls_abs_structure_details 'Flack H D (1983), Acta Cryst. A39, 876-881'
_refine_ls_abs_structure_Flack -0.3(8)
_refine_ls_extinction_method none
_refine_ls_goodness_of_fit_ref 1.009
_refine_ls_hydrogen_treatment mixed
_refine_ls_matrix_type full
_refine_ls_number_parameters 415
_refine_ls_number_reflns 6706
_refine_ls_number_restraints 1
_refine_ls_restrained_S_all 1.009
_refine_ls_R_factor_all 0.0575
_refine_ls_R_factor_gt 0.0405
_refine_ls_shift/su_max 0.006
_refine_ls_shift/su_mean 0.001
_refine_ls_structure_factor_coef Fsqd
_refine_ls_weighting_details 'calc w=1/[\s^2^(Fo^2^)+(0.0477P)^2^+0.0945P] where P=(Fo^2^+2Fc^2^)/3'
_refine_ls_weighting_scheme calc
_refine_ls_wR_factor_gt 0.0887
_refine_ls_wR_factor_ref 0.0953
_reflns_number_gt 5322
_reflns_number_total 6706
_reflns_threshold_expression >2sigma(I)
_cod_data_source_file ja992658m_04.cif
_cod_data_source_block sls7
_cod_original_cell_volume 1801.9(2)
_cod_database_code 4116588

loop_
_symmetry_equiv_pos_as_xyz
'x, y, z'
'-x, y+1/2, -z'

loop_
_atom_site_label
_atom_site_type_symbol
_atom_site_fract_x
_atom_site_fract_y
_atom_site_fract_z
_atom_site_U_iso_or_equiv
_atom_site_adp_type
_atom_site_occupancy
_atom_site_symmetry_multiplicity
_atom_site_calc_flag
_atom_site_refinement_flags
O1 O -0.04633(17) -0.13279(6) -0.52713(14) 0.0389(3) Uani 1 1 d .
O2 O -0.0755(3) -0.11252(11) -0.75784(19) 0.0912(8) Uani 1 1 d .
O3 O -0.35462(18) -0.06825(6) -0.28660(14) 0.0432(4) Uani 1 1 d .
O4 O -0.48805(19) -0.21901(7) -0.61649(16) 0.0508(4) Uani 1 1 d .
N1 N -0.3846(2) -0.10909(7) -0.50274(17) 0.0346(4) Uani 1 1 d .
H1A H -0.4162 -0.1047 -0.5913 0.042 Uiso 1 1 calc R
C1 C -0.0052(3) -0.10557(12) -0.6446(3) 0.0497(6) Uani 1 1 d .
C2 C 0.1305(3) -0.06323(12) -0.6167(3) 0.0532(6) Uani 1 1 d .
H2A H 0.2212 -0.0712 -0.6787 0.064 Uiso 1 1 calc R
H2B H 0.1730 -0.0667 -0.5183 0.064 Uiso 1 1 calc R
C3 C 0.0674(3) -0.00235(12) -0.6436(3) 0.0611(7) Uani 1 1 d .
H3A H 0.1606 0.0241 -0.6343 0.073 Uiso 1 1 calc R
H3B H 0.0207 0.0004 -0.7409 0.073 Uiso 1 1 calc R
C4 C -0.0602(3) 0.01490(11) -0.5439(3) 0.0525(6) Uani 1 1 d .
H4A H -0.0248 0.0209 -0.4489 0.063 Uiso 1 1 calc R
C5 C -0.2175(3) 0.02247(11) -0.5766(3) 0.0501(6) Uani 1 1 d .
H5A H -0.2510 0.0187 -0.6727 0.060 Uiso 1 1 calc R
C6 C -0.3486(3) 0.03642(10) -0.4766(3) 0.0507(6) Uani 1 1 d .
H6A H -0.4025 0.0721 -0.5059 0.061 Uiso 1 1 calc R
H6B H -0.2981 0.0419 -0.3813 0.061 Uiso 1 1 calc R
C7 C -0.4782(3) -0.01111(9) -0.4730(2) 0.0382(5) Uani 1 1 d .
H7A H -0.5685 0.0009 -0.4145 0.046 Uiso 1 1 calc R
H7B H -0.5241 -0.0183 -0.5691 0.046 Uiso 1 1 calc R
C8 C -0.4012(2) -0.06510(9) -0.4128(2) 0.0316(4) Uani 1 1 d .
C10 C -0.3156(3) -0.16366(9) -0.4570(2) 0.0354(5) Uani 1 1 d .
H10A H -0.2799 -0.1603 -0.3557 0.042 Uiso 1 1 calc R
C11 C -0.1625(2) -0.17951(9) -0.5407(2) 0.0347(5) Uani 1 1 d .
H11A H -0.1959 -0.1853 -0.6418 0.042 Uiso 1 1 calc R
C12 C -0.4473(3) -0.21009(10) -0.4704(2) 0.0428(5) Uani 1 1 d .
H12A H -0.4053 -0.2454 -0.4270 0.051 Uiso 1 1 calc R
H12B H -0.5456 -0.1984 -0.4215 0.051 Uiso 1 1 calc R
C13 C -0.6241(4) -0.25704(14) -0.6392(3) 0.0766(9) Uani 1 1 d .
H13A H -0.6476 -0.2617 -0.7402 0.115 Uiso 1 1 calc R
H13B H -0.7203 -0.2415 -0.5959 0.115 Uiso 1 1 calc R
H13C H -0.5968 -0.2937 -0.5971 0.115 Uiso 1 1 calc R
C14 C -0.0746(3) -0.23242(9) -0.4828(2) 0.0366(5) Uani 1 1 d .
C15 C 0.0347(3) -0.22908(10) -0.3650(2) 0.0441(5) Uani 1 1 d .
H15A H 0.0519 -0.1940 -0.3188 0.053 Uiso 1 1 calc R
C16 C 0.1187(3) -0.27734(11) -0.3152(3) 0.0538(6) Uani 1 1 d .
H16A H 0.1925 -0.2746 -0.2358 0.065 Uiso 1 1 calc R
C17 C 0.0942(3) -0.32895(11) -0.3814(3) 0.0575(7) Uani 1 1 d .
H17A H 0.1511 -0.3614 -0.3473 0.069 Uiso 1 1 calc R
C18 C -0.0134(4) -0.33307(10) -0.4973(3) 0.0589(7) Uani 1 1 d .
H18A H -0.0310 -0.3684 -0.5420 0.071 Uiso 1 1 calc R
C19 C -0.0966(3) -0.28501(10) -0.5488(3) 0.0500(6) Uani 1 1 d .
H19A H -0.1686 -0.2881 -0.6293 0.060 Uiso 1 1 calc R
O1A O -0.74828(16) 0.01789(6) -1.02549(14) 0.0361(3) Uani 1 1 d .
O2A O -0.8138(2) 0.02195(14) -1.2558(2) 0.1090(10) Uani 1 1 d .
O3A O -0.49303(18) -0.06799(6) -0.79233(14) 0.0426(4) Uani 1 1 d .
O4A O -0.27589(18) 0.08078(7) -1.10121(15) 0.0436(4) Uani 1 1 d .
N1A N -0.4247(2) -0.02709(7) -0.99902(17) 0.0324(4) Uani 1 1 d .
H1AA H -0.3872 -0.0325 -1.0826 0.039 Uiso 1 1 calc R
C1A C -0.8445(3) 0.00538(12) -1.1392(2) 0.0492(6) Uani 1 1 d .
C2A C -0.9919(3) -0.03043(11) -1.1067(3) 0.0501(6) Uani 1 1 d .
H2AA H -1.0907 -0.0148 -1.1559 0.060 Uiso 1 1 calc R
H2AB H -1.0085 -0.0293 -1.0047 0.060 Uiso 1 1 calc R
C3A C -0.9677(3) -0.09233(11) -1.1533(3) 0.0572(7) Uani 1 1 d .
H3AA H -1.0732 -0.1125 -1.1518 0.069 Uiso 1 1 calc R
H3AB H -0.9314 -0.0929 -1.2508 0.069 Uiso 1 1 calc R
C4A C -0.8435(3) -0.12201(11) -1.0589(3) 0.0564(7) Uani 1 1 d .
H4AA H -0.8727 -0.1292 -0.9656 0.068 Uiso 1 1 calc R
C5A C -0.6965(3) -0.13908(11) -1.0940(3) 0.0495(6) Uani 1 1 d .
H5AA H -0.6682 -0.1342 -1.1885 0.059 Uiso 1 1 calc R
C6A C -0.5709(3) -0.16599(10) -0.9927(3) 0.0490(6) Uani 1 1 d .
H6AA H -0.5443 -0.2041 -1.0266 0.059 Uiso 1 1 calc R
H6AB H -0.6179 -0.1699 -0.8996 0.059 Uiso 1 1 calc R
C7A C -0.4137(3) -0.13081(9) -0.9781(2) 0.0395(5) Uani 1 1 d .
H7AA H -0.3319 -0.1511 -0.9174 0.047 Uiso 1 1 calc R
H7AB H -0.3681 -0.1260 -1.0715 0.047 Uiso 1 1 calc R
C8A C -0.4461(2) -0.07268(9) -0.9146(2) 0.0323(4) Uani 1 1 d .
C10A C -0.4622(2) 0.03092(8) -0.9556(2) 0.0311(4) Uani 1 1 d .
H10B H -0.4970 0.0293 -0.8567 0.037 Uiso 1 1 calc R
C11A C -0.6073(2) 0.05491(9) -1.0472(2) 0.0318(4) Uani 1 1 d .
H11B H -0.5800 0.0537 -1.1481 0.038 Uiso 1 1 calc R
C12A C -0.3135(3) 0.06989(10) -0.9580(2) 0.0381(5) Uani 1 1 d .
H12C H -0.3372 0.1058 -0.9102 0.046 Uiso 1 1 calc R
H12D H -0.2188 0.0519 -0.9078 0.046 Uiso 1 1 calc R
C13A C -0.1486(3) 0.12200(13) -1.1103(3) 0.0656(8) Uani 1 1 d .
H13D H -0.1261 0.1284 -1.2089 0.098 Uiso 1 1 calc R
H13E H -0.0495 0.1084 -1.0599 0.098 Uiso 1 1 calc R
H13F H -0.1835 0.1574 -1.0682 0.098 Uiso 1 1 calc R
C14A C -0.6550(2) 0.11487(8) -1.0085(2) 0.0325(5) Uani 1 1 d .
C15A C -0.6513(3) 0.15800(10) -1.1071(2) 0.0473(6) Uani 1 1 d .
H15B H -0.6169 0.1500 -1.1986 0.057 Uiso 1 1 calc R
C16A C -0.6977(4) 0.21317(11) -1.0733(3) 0.0611(7) Uani 1 1 d .
H16B H -0.6944 0.2422 -1.1415 0.073 Uiso 1 1 calc R
C17A C -0.7484(3) 0.22493(11) -0.9397(3) 0.0602(7) Uani 1 1 d .
H17B H -0.7811 0.2620 -0.9169 0.072 Uiso 1 1 calc R
C18A C -0.7514(3) 0.18260(11) -0.8393(3) 0.0552(7) Uani 1 1 d .
H18B H -0.7852 0.1908 -0.7477 0.066 Uiso 1 1 calc R
C19A C -0.7042(3) 0.12780(10) -0.8739(2) 0.0443(5) Uani 1 1 d .
H19B H -0.7056 0.0990 -0.8050 0.053 Uiso 1 1 calc R

loop_
_atom_site_aniso_label
_atom_site_aniso_U_11
_atom_site_aniso_U_22
_atom_site_aniso_U_33
_atom_site_aniso_U_23
_atom_site_aniso_U_13
_atom_site_aniso_U_12
O1 0.0465(8) 0.0352(8) 0.0346(8) 0.0020(7) -0.0019(6) -0.0095(7)
O2 0.0905(14) 0.144(2) 0.0382(11) 0.0102(11) -0.0022(10) -0.0697(15)
O3 0.0575(9) 0.0457(9) 0.0262(8) -0.0043(7) -0.0001(7) 0.0035(8)
O4 0.0508(9) 0.0544(11) 0.0475(9) -0.0074(8) 0.0060(7) -0.0225(8)
N1 0.0429(9) 0.0339(10) 0.0265(8) -0.0008(7) -0.0028(7) 0.0010(8)
C1 0.0393(12) 0.0716(17) 0.0385(13) 0.0039(12) 0.0046(10) -0.0157(12)
C2 0.0375(12) 0.0677(18) 0.0541(15) 0.0114(13) -0.0009(11) -0.0169(12)
C3 0.0493(14) 0.0706(19) 0.0623(17) 0.0259(14) -0.0072(12) -0.0223(13)
C4 0.0586(15) 0.0443(14) 0.0528(14) 0.0106(12) -0.0162(12) -0.0165(12)
C5 0.0535(14) 0.0490(15) 0.0464(13) 0.0175(11) -0.0107(11) -0.0167(11)
C6 0.0634(15) 0.0337(13) 0.0535(15) 0.0024(11) -0.0123(12) -0.0037(11)
C7 0.0370(11) 0.0420(13) 0.0356(11) -0.0047(9) 0.0008(9) 0.0035(9)
C8 0.0292(9) 0.0361(12) 0.0298(11) -0.0037(9) 0.0044(8) -0.0052(9)
C10 0.0439(12) 0.0321(12) 0.0301(11) -0.0010(9) 0.0012(9) -0.0010(9)
C11 0.0391(11) 0.0340(12) 0.0307(11) -0.0043(9) -0.0002(9) -0.0073(9)
C12 0.0461(13) 0.0420(13) 0.0409(12) 0.0031(10) 0.0100(10) -0.0040(10)
C13 0.0654(18) 0.089(2) 0.076(2) -0.0201(17) 0.0101(16) -0.0420(17)
C14 0.0427(11) 0.0316(12) 0.0360(11) -0.0012(9) 0.0069(9) -0.0044(9)
C15 0.0487(13) 0.0372(13) 0.0461(13) -0.0015(10) 0.0003(10) -0.0034(11)
C16 0.0535(14) 0.0502(16) 0.0574(15) 0.0068(13) -0.0006(12) 0.0038(12)
C17 0.0663(17) 0.0445(16) 0.0628(17) 0.0079(13) 0.0132(14) 0.0159(12)
C18 0.088(2) 0.0329(15) 0.0575(16) -0.0056(12) 0.0191(15) 0.0066(13)
C19 0.0655(15) 0.0390(14) 0.0457(13) -0.0063(11) 0.0050(11) -0.0019(12)
O1A 0.0353(7) 0.0362(8) 0.0363(8) -0.0047(6) -0.0032(6) -0.0048(6)
O2A 0.0607(12) 0.227(3) 0.0387(11) -0.0071(15) -0.0080(9) -0.0593(17)
O3A 0.0533(9) 0.0449(10) 0.0298(8) 0.0026(7) 0.0029(7) 0.0002(7)
O4A 0.0398(8) 0.0502(10) 0.0410(9) 0.0032(7) 0.0048(7) -0.0076(7)
N1A 0.0387(9) 0.0334(10) 0.0254(8) -0.0013(7) 0.0049(7) 0.0022(8)
C1A 0.0313(11) 0.0754(18) 0.0403(13) -0.0183(12) -0.0025(10) -0.0003(11)
C2A 0.0310(11) 0.0593(17) 0.0596(15) -0.0243(12) -0.0018(10) -0.0024(10)
C3A 0.0378(12) 0.0624(18) 0.0708(17) -0.0218(14) -0.0058(12) 0.0014(11)
C4A 0.0499(14) 0.0628(18) 0.0564(15) -0.0155(13) 0.0003(11) -0.0045(13)
C5A 0.0463(13) 0.0523(15) 0.0495(14) -0.0118(12) -0.0018(10) -0.0021(11)
C6A 0.0496(13) 0.0374(14) 0.0591(15) -0.0044(11) -0.0059(11) -0.0006(11)
C7A 0.0444(11) 0.0374(13) 0.0360(12) 0.0023(10) -0.0041(9) 0.0068(10)
C8A 0.0304(10) 0.0357(12) 0.0304(11) -0.0012(9) -0.0043(8) 0.0023(9)
C10A 0.0343(10) 0.0338(12) 0.0250(10) -0.0033(8) -0.0002(8) 0.0018(9)
C11A 0.0329(10) 0.0354(12) 0.0270(10) -0.0010(8) -0.0003(8) -0.0043(8)
C12A 0.0342(11) 0.0439(14) 0.0355(11) -0.0015(10) -0.0061(9) -0.0003(9)
C13A 0.0559(15) 0.0636(18) 0.0780(19) 0.0125(15) 0.0088(14) -0.0196(14)
C14A 0.0294(10) 0.0329(12) 0.0348(11) -0.0016(9) -0.0016(8) -0.0040(8)
C15A 0.0655(15) 0.0383(14) 0.0376(13) 0.0001(10) -0.0023(11) -0.0010(12)
C16A 0.094(2) 0.0337(15) 0.0552(15) 0.0051(12) -0.0046(14) 0.0010(13)
C17A 0.0706(17) 0.0341(14) 0.0760(19) -0.0088(13) 0.0060(15) 0.0022(12)
C18A 0.0623(16) 0.0473(16) 0.0580(16) -0.0104(13) 0.0228(12) -0.0033(12)
C19A 0.0521(13) 0.0391(13) 0.0427(13) 0.0013(10) 0.0136(11) -0.0009(10)

loop_
_atom_type_symbol
_atom_type_description
_atom_type_scat_dispersion_real
_atom_type_scat_dispersion_imag
_atom_type_scat_source
C C 0.0033 0.0016 'International Tables Vol C Tables 4.2.6.8 and 6.1.1.4'
H H 0.0000 0.0000 'International Tables Vol C Tables 4.2.6.8 and 6.1.1.4'
N N 0.0061 0.0033 'International Tables Vol C Tables 4.2.6.8 and 6.1.1.4'
O O 0.0106 0.0060 'International Tables Vol C Tables 4.2.6.8 and 6.1.1.4'

loop_
_geom_angle_atom_site_label_1
_geom_angle_atom_site_label_2
_geom_angle_atom_site_label_3
_geom_angle
C1 O1 C11 118.43(16)
C12 O4 C13 112.42(19)
C8 N1 C10 122.42(17)
O2 C1 O1 123.3(2)
O2 C1 C2 124.1(2)
O1 C1 C2 112.5(2)
C1 C2 C3 110.7(2)
C4 C3 C2 112.6(2)
C5 C4 C3 125.9(2)
C4 C5 C6 126.5(2)
C5 C6 C7 111.36(19)
C8 C7 C6 110.32(18)
O3 C8 N1 121.77(19)
O3 C8 C7 120.98(19)
N1 C8 C7 117.25(17)
N1 C10 C12 110.26(17)
N1 C10 C11 111.48(16)
C12 C10 C11 111.12(17)
O1 C11 C14 107.17(16)
O1 C11 C10 107.86(15)
C14 C11 C10 112.73(16)
O4 C12 C10 108.41(16)
C19 C14 C15 118.1(2)
C19 C14 C11 121.1(2)
C15 C14 C11 120.74(19)
C14 C15 C16 120.5(2)
C17 C16 C15 120.4(2)
C18 C17 C16 119.9(2)
C17 C18 C19 120.1(2)
C14 C19 C18 120.9(2)
C1A O1A C11A 116.88(16)
C13A O4A C12A 111.64(18)
C8A N1A C10A 122.71(16)
O2A C1A O1A 121.8(2)
O2A C1A C2A 124.6(2)
O1A C1A C2A 113.6(2)
C1A C2A C3A 110.9(2)
C4A C3A C2A 111.4(2)
C5A C4A C3A 126.0(3)
C4A C5A C6A 124.3(2)
C5A C6A C7A 111.7(2)
C8A C7A C6A 111.37(17)
O3A C8A N1A 122.24(18)
O3A C8A C7A 120.96(18)
N1A C8A C7A 116.78(17)
N1A C10A C12A 112.56(16)
N1A C10A C11A 110.40(15)
C12A C10A C11A 111.06(16)
O1A C11A C14A 108.07(15)
O1A C11A C10A 106.69(15)
C14A C11A C10A 113.85(16)
O4A C12A C10A 109.25(16)
C15A C14A C19A 118.4(2)
C15A C14A C11A 120.53(18)
C19A C14A C11A 121.04(18)
C14A C15A C16A 121.0(2)
C17A C16A C15A 119.6(2)
C16A C17A C18A 120.3(2)
C17A C18A C19A 119.6(2)
C14A C19A C18A 121.0(2)

loop_
_geom_bond_atom_site_label_1
_geom_bond_atom_site_label_2
_geom_bond_distance
O1 C1 1.337(3)
O1 C11 1.450(2)
O2 C1 1.200(3)
O3 C8 1.236(2)
O4 C12 1.420(3)
O4 C13 1.429(3)
N1 C8 1.350(3)
N1 C10 1.457(3)
C1 C2 1.499(3)
C2 C3 1.537(4)
C3 C4 1.490(4)
C4 C5 1.312(3)
C5 C6 1.493(4)
C6 C7 1.537(3)
C7 C8 1.514(3)
C10 C12 1.529(3)
C10 C11 1.550(3)
C11 C14 1.523(3)
C14 C19 1.393(3)
C14 C15 1.392(3)
C15 C16 1.394(3)
C16 C17 1.375(4)
C17 C18 1.371(4)
C18 C19 1.392(4)
O1A C1A 1.331(2)
O1A C11A 1.460(2)
O2A C1A 1.206(3)
O3A C8A 1.239(2)
O4A C13A 1.422(3)
O4A C12A 1.425(2)
N1A C8A 1.352(3)
N1A C10A 1.461(3)
C1A C2A 1.506(3)
C2A C3A 1.536(3)
C3A C4A 1.488(4)
C4A C5A 1.316(3)
C5A C6A 1.505(3)
C6A C7A 1.522(3)
C7A C8A 1.520(3)
C10A C12A 1.516(3)
C10A C11A 1.536(3)
C11A C14A 1.512(3)
C14A C15A 1.379(3)
C14A C19A 1.385(3)
C15A C16A 1.392(3)
C16A C17A 1.375(4)
C17A C18A 1.376(4)
C18A C19A 1.388(3)

loop_
_geom_torsion_atom_site_label_1
_geom_torsion_atom_site_label_2
_geom_torsion_atom_site_label_3
_geom_torsion_atom_site_label_4
_geom_torsion
C11 O1 C1 O2 10.4(4)
C11 O1 C1 C2 -173.03(19)
O2 C1 C2 C3 62.4(3)
O1 C1 C2 C3 -114.1(2)
C1 C2 C3 C4 64.5(3)
C2 C3 C4 C5 -109.8(3)
C3 C4 C5 C6 176.2(2)
C4 C5 C6 C7 -117.0(3)
C5 C6 C7 C8 65.2(2)
C10 N1 C8 O3 1.9(3)
C10 N1 C8 C7 -178.68(17)
C6 C7 C8 O3 68.7(2)
C6 C7 C8 N1 -110.7(2)
C8 N1 C10 C12 114.10(19)
C8 N1 C10 C11 -122.0(2)
C1 O1 C11 C14 119.8(2)
C1 O1 C11 C10 -118.59(19)
N1 C10 C11 O1 54.6(2)
C12 C10 C11 O1 177.98(17)
N1 C10 C11 C14 172.67(16)
C12 C10 C11 C14 -63.9(2)
C13 O4 C12 C10 -173.2(2)
N1 C10 C12 O4 67.8(2)
C11 C10 C12 O4 -56.4(2)
O1 C11 C14 C19 -140.24(19)
C10 C11 C14 C19 101.2(2)
O1 C11 C14 C15 37.5(2)
C10 C11 C14 C15 -81.0(2)
C19 C14 C15 C16 -0.2(3)
C11 C14 C15 C16 -178.0(2)
C14 C15 C16 C17 -0.3(3)
C15 C16 C17 C18 0.1(4)
C16 C17 C18 C19 0.6(4)
C15 C14 C19 C18 0.9(3)
C11 C14 C19 C18 178.7(2)
C17 C18 C19 C14 -1.1(4)
C11A O1A C1A O2A 2.7(4)
C11A O1A C1A C2A -176.98(19)
O2A C1A C2A C3A 75.4(4)
O1A C1A C2A C3A -104.9(2)
C1A C2A C3A C4A 72.0(3)
C2A C3A C4A C5A -111.6(3)
C3A C4A C5A C6A 176.3(2)
C4A C5A C6A C7A -118.8(3)
C5A C6A C7A C8A 63.5(2)
C10A N1A C8A O3A -2.8(3)
C10A N1A C8A C7A 175.72(17)
C6A C7A C8A O3A 64.2(2)
C6A C7A C8A N1A -114.4(2)
C8A N1A C10A C12A 121.4(2)
C8A N1A C10A C11A -113.85(19)
C1A O1A C11A C14A 97.7(2)
C1A O1A C11A C10A -139.46(17)
N1A C10A C11A O1A 60.48(19)
C12A C10A C11A O1A -173.94(16)
N1A C10A C11A C14A 179.60(16)
C12A C10A C11A C14A -54.8(2)
C13A O4A C12A C10A 173.64(19)
N1A C10A C12A O4A 71.1(2)
C11A C10A C12A O4A -53.3(2)
O1A C11A C14A C15A -120.7(2)
C10A C11A C14A C15A 120.9(2)
O1A C11A C14A C19A 58.9(2)
C10A C11A C14A C19A -59.4(2)
C19A C14A C15A C16A -0.8(3)
C11A C14A C15A C16A 178.9(2)
C14A C15A C16A C17A -0.1(4)
C15A C16A C17A C18A 0.8(4)
C16A C17A C18A C19A -0.5(4)
C15A C14A C19A C18A 1.1(3)
C11A C14A C19A C18A -178.6(2)
C17A C18A C19A C14A -0.4(4)
